data_4312040
loop_
_publ_author_name
'Laurence K. Thompson'
'Timothy L. Kelly'
'Louise N. Dawe'
'Hilde Grove'
'Martin T. Lemaire'
'Judith A. K. Howard'
'Elinor C. Spencer'
'Craig J. Matthews'
'Stuart T. Onions'
'Simon J. Coles'
'Peter N. Horton'
'Michael B. Hursthouse'
'Mark E. Light'

_publ_section_title
;
 Mixed Valence Mn(II)/Mn(III) [3 x 3] Grid Complexes: Structural,
 Electrochemical, Spectroscopic, and Magnetic Properties
;
_journal_name_full 'Inorganic Chemistry'
_journal_page_first 7605
_journal_page_last 7616
_journal_paper_doi 10.1021/ic040083a
_journal_volume 43
_journal_year 2004
_chemical_formula_sum 'C122 H102 Cl10 Mn9 N58 O56'
_chemical_formula_weight 4125.58
_chemical_name_systematic
;
   ?
;
_space_group_IT_number 82
_symmetry_cell_setting tetragonal
_symmetry_space_group_name_Hall 'I -4'
_symmetry_space_group_name_H-M 'I -4'
_atom_sites_solution_hydrogens geom
_atom_sites_solution_primary direct
_atom_sites_solution_secondary difmap
_audit_creation_method SHELXL-97
_cell_angle_alpha 90.00
_cell_angle_beta 90.00
_cell_angle_gamma 90.00
_cell_formula_units_Z 2
_cell_length_a 18.44410(10)
_cell_length_b 18.44410(10)
_cell_length_c 24.9935(3)
_cell_measurement_reflns_used 74579
_cell_measurement_temperature 120(2)
_cell_measurement_theta_max 27.48
_cell_measurement_theta_min 2.91
_cell_volume 8502.41(12)
_computing_cell_refinement 'DENZO & COLLECT'
_computing_data_collection 'DENZO (Otwinowski & Minor, 1997) & COLLECT (Hooft, 1998)'
_computing_data_reduction 'DENZO & COLLECT'
_computing_structure_refinement 'SHELXL-97 (Sheldrick, 1997)'
_computing_structure_solution 'SHELXS-97 (Sheldrick, 1997)'
_diffrn_ambient_temperature 120(2)
_diffrn_detector_area_resol_mean 9.091
_diffrn_measured_fraction_theta_full 0.996
_diffrn_measured_fraction_theta_max 0.996
_diffrn_measurement_device_type 'Bruker-Nonius KappaCCD'
_diffrn_measurement_method '\f & \w scans'
_diffrn_radiation_monochromator graphite
_diffrn_radiation_source 'Bruker-Nonius FR591 rotating anode'
_diffrn_radiation_type MoK\a
_diffrn_radiation_wavelength 0.71073
_diffrn_reflns_av_R_equivalents 0.0401
_diffrn_reflns_av_sigmaI/netI 0.0282
_diffrn_reflns_limit_h_max 22
_diffrn_reflns_limit_h_min -23
_diffrn_reflns_limit_k_max 23
_diffrn_reflns_limit_k_min -23
_diffrn_reflns_limit_l_max 32
_diffrn_reflns_limit_l_min -32
_diffrn_reflns_number 54283
_diffrn_reflns_theta_full 27.48
_diffrn_reflns_theta_max 27.48
_diffrn_reflns_theta_min 3.12
_diffrn_standards_decay_% 0
_exptl_absorpt_coefficient_mu 0.903
_exptl_absorpt_correction_T_max 0.8840
_exptl_absorpt_correction_T_min 0.8401
_exptl_absorpt_correction_type multi-scan
_exptl_absorpt_process_details 'SORTAV (Blessing, 1997)'
_exptl_crystal_colour 'dark red'
_exptl_crystal_density_diffrn 1.611
_exptl_crystal_density_method 'not measured'
_exptl_crystal_description prism
_exptl_crystal_F_000 4166
_exptl_crystal_size_max 0.20
_exptl_crystal_size_mid 0.16
_exptl_crystal_size_min 0.14
_refine_diff_density_max 1.452
_refine_diff_density_min -0.697
_refine_diff_density_rms 0.116
_refine_ls_abs_structure_details 'Flack H D (1983), Acta Cryst. A39, 876-881'
_refine_ls_abs_structure_Flack 0.465(19)
_refine_ls_extinction_coef 0.0009(2)
_refine_ls_extinction_expression Fc^*^=kFc[1+0.001xFc^2^\l^3^/sin(2\q)]^-1/4^
_refine_ls_extinction_method SHELXL
_refine_ls_goodness_of_fit_ref 1.004
_refine_ls_hydrogen_treatment constr
_refine_ls_matrix_type full
_refine_ls_number_parameters 578
_refine_ls_number_reflns 9716
_refine_ls_number_restraints 0
_refine_ls_restrained_S_all 1.004
_refine_ls_R_factor_all 0.0681
_refine_ls_R_factor_gt 0.0604
_refine_ls_shift/su_max 0.058
_refine_ls_shift/su_mean 0.017
_refine_ls_structure_factor_coef Fsqd
_refine_ls_weighting_details 'calc w=1/[\s^2^(Fo^2^)+(0.1444P)^2^+3.0660P] where P=(Fo^2^+2Fc^2^)/3'
_refine_ls_weighting_scheme calc
_refine_ls_wR_factor_gt 0.1684
_refine_ls_wR_factor_ref 0.1791
_reflns_number_gt 8476
_reflns_number_total 9716
_reflns_threshold_expression >2sigma(I)
_cod_data_source_file ic040083a_2.cif
_cod_data_source_block 03src0189(3)
_cod_depositor_comments
;
The following automatic conversions were performed:
'_symmetry_cell_setting' value 'Tetragonal' changed to 'tetragonal'
according to '/home/saulius/struct/CIF-dictionaries/cif_core.dic'
dictionary named 'cif_core.dic' version 2.4.1 from 2010-06-29.

Automatic conversion script
Id: cif_fix_enum 1527 2010-12-29 10:47:43Z saulius 
;
_cod_database_code 4312040

loop_
_symmetry_equiv_pos_as_xyz
'x, y, z'
'-x, -y, z'
'y, -x, -z'
'-y, x, -z'
'x+1/2, y+1/2, z+1/2'
'-x+1/2, -y+1/2, z+1/2'
'y+1/2, -x+1/2, -z+1/2'
'-y+1/2, x+1/2, -z+1/2'

loop_
_atom_site_label
_atom_site_type_symbol
_atom_site_fract_x
_atom_site_fract_y
_atom_site_fract_z
_atom_site_U_iso_or_equiv
_atom_site_adp_type
_atom_site_occupancy
_atom_site_symmetry_multiplicity
_atom_site_calc_flag
_atom_site_refinement_flags
_atom_site_disorder_assembly
_atom_site_disorder_group
C1 C 0.0518(3) 0.4612(3) 0.07897(19) 0.0547(12) Uani 1 1 d . . .
H1 H 0.0883 0.4347 0.0606 0.066 Uiso 1 1 calc R . .
C2 C 0.0496(2) 0.4617(2) 0.13401(17) 0.0426(9) Uani 1 1 d . . .
C3 C 0.1019(2) 0.4238(2) 0.16938(17) 0.0396(8) Uani 1 1 d . . .
C4 C 0.2457(2) 0.3094(2) 0.16849(18) 0.0436(9) Uani 1 1 d . . .
C5 C 0.2963(2) 0.2849(2) 0.2117(2) 0.0448(9) Uani 1 1 d . . .
C6 C 0.3505(3) 0.2339(3) 0.2035(3) 0.0541(11) Uani 1 1 d . . .
H6 H 0.3570 0.2126 0.1693 0.065 Uiso 1 1 calc R . .
C7 C 0.3948(3) 0.2146(3) 0.2454(3) 0.0569(12) Uani 1 1 d . . .
H7 H 0.4323 0.1799 0.2405 0.068 Uiso 1 1 calc R . .
C8 C 0.3838(3) 0.2468(3) 0.2953(3) 0.0628(13) Uani 1 1 d . . .
H8 H 0.4135 0.2348 0.3250 0.075 Uiso 1 1 calc R . .
C9 C 0.3288(3) 0.2963(3) 0.3000(3) 0.0588(12) Uani 1 1 d . . .
H9 H 0.3215 0.3181 0.3340 0.071 Uiso 1 1 calc R . .
C10 C 0.1569(3) 0.3898(3) 0.3847(2) 0.0477(10) Uani 1 1 d . . .
C11 C 0.0000 0.5000 0.0508(3) 0.0612(19) Uani 1 2 d S . .
H11 H 0.0000 0.5000 0.0128 0.073 Uiso 1 2 calc SR . .
C12 C 0.1645(3) 0.4070(3) 0.4382(2) 0.0600(13) Uani 1 1 d . . .
H12 H 0.1410 0.3792 0.4651 0.072 Uiso 1 1 calc R . .
C13 C 0.2078(4) 0.4664(3) 0.4516(2) 0.0706(17) Uani 1 1 d . . .
H13 H 0.2159 0.4779 0.4882 0.085 Uiso 1 1 calc R . .
C14 C 0.2384(3) 0.5079(3) 0.4128(2) 0.0600(12) Uani 1 1 d . . .
H14 H 0.2659 0.5497 0.4217 0.072 Uiso 1 1 calc R . .
C15 C 0.2287(2) 0.4881(2) 0.3600(2) 0.0454(9) Uani 1 1 d . . .
C16 C 0.2580(2) 0.5268(3) 0.31295(19) 0.0440(9) Uani 1 1 d . . .
C17 C 0.3564(2) 0.6740(3) 0.27360(19) 0.0459(9) Uani 1 1 d . . .
C18 C 0.3702(2) 0.7051(3) 0.2208(2) 0.0467(10) Uani 1 1 d . . .
C19 C 0.4042(3) 0.7708(3) 0.2128(2) 0.0530(11) Uani 1 1 d . . .
H19 H 0.4227 0.7980 0.2420 0.064 Uiso 1 1 calc R . .
C20 C 0.4105(3) 0.7963(3) 0.1601(3) 0.0617(13) Uani 1 1 d . . .
H20 H 0.4321 0.8421 0.1531 0.074 Uiso 1 1 calc R . .
C21 C 0.3852(3) 0.7542(3) 0.1189(2) 0.0603(12) Uani 1 1 d . . .
H21 H 0.3909 0.7698 0.0829 0.072 Uiso 1 1 calc R . .
C22 C 0.3511(3) 0.6889(3) 0.1299(2) 0.0552(11) Uani 1 1 d . . .
H22 H 0.3322 0.6607 0.1013 0.066 Uiso 1 1 calc R . .
C23 C 0.1137(2) 0.3277(2) 0.36318(19) 0.0443(9) Uani 1 1 d . . .
C24 C 0.2973(2) 0.4852(2) 0.1087(2) 0.0470(9) Uani 1 1 d . . .
C25 C 0.3573(2) 0.4552(3) 0.1421(2) 0.0471(9) Uani 1 1 d . . .
C26 C 0.4039(3) 0.4004(3) 0.1262(2) 0.0531(11) Uani 1 1 d . . .
H26 H 0.4010 0.3804 0.0912 0.064 Uiso 1 1 calc R . .
C27 C 0.4547(3) 0.3754(3) 0.1625(3) 0.0577(12) Uani 1 1 d . . .
H27 H 0.4867 0.3373 0.1528 0.069 Uiso 1 1 calc R . .
C28 C 0.4590(3) 0.4056(3) 0.2127(2) 0.0529(11) Uani 1 1 d . . .
H28 H 0.4936 0.3889 0.2380 0.063 Uiso 1 1 calc R . .
C29 C 0.4106(3) 0.4622(3) 0.2257(2) 0.0520(10) Uani 1 1 d . . .
H29 H 0.4125 0.4833 0.2603 0.062 Uiso 1 1 calc R . .
C31 C 0.3726(6) 0.0187(5) 0.1291(5) 0.102(3) Uani 1 1 d . . .
C32 C 0.4175(13) -0.0169(9) 0.0892(7) 0.221(12) Uani 1 1 d . . .
H32A H 0.4584 -0.0409 0.1069 0.331 Uiso 1 1 calc R . .
H32B H 0.4359 0.0192 0.0639 0.331 Uiso 1 1 calc R . .
H32C H 0.3885 -0.0530 0.0700 0.331 Uiso 1 1 calc R . .
O14 O 0.3540(3) 0.3571(3) 0.99671(18) 0.0739(11) Uani 1 1 d . . .
N1 N 0.0000 0.5000 0.1612(2) 0.0376(10) Uani 1 2 d S . .
N2 N 0.1512(2) 0.3843(2) 0.14597(15) 0.0453(8) Uani 1 1 d . . .
N3 N 0.1977(2) 0.3562(2) 0.18480(16) 0.0436(8) Uani 1 1 d . . .
N4 N 0.2513(2) 0.2867(2) 0.11824(18) 0.0539(9) Uani 1 1 d . . .
H4A H 0.2215 0.3034 0.0937 0.065 Uiso 1 1 calc R . .
H4B H 0.2849 0.2550 0.1095 0.065 Uiso 1 1 calc R . .
N5 N 0.2847(2) 0.3162(2) 0.25997(18) 0.0484(8) Uani 1 1 d . . .
N6 N 0.1893(2) 0.42888(19) 0.34661(15) 0.0405(7) Uani 1 1 d . . .
N7 N 0.2965(2) 0.5841(2) 0.32176(17) 0.0488(8) Uani 1 1 d . . .
N8 N 0.3161(2) 0.6137(2) 0.27193(17) 0.0466(8) Uani 1 1 d . . .
N9 N 0.3801(2) 0.7037(3) 0.31768(19) 0.0566(10) Uani 1 1 d . . .
H9A H 0.3698 0.6840 0.3488 0.068 Uiso 1 1 calc R . .
H9B H 0.4065 0.7434 0.3162 0.068 Uiso 1 1 calc R . .
N10 N 0.34460(19) 0.6648(2) 0.18043(17) 0.0464(8) Uani 1 1 d . . .
N11 N 0.0693(2) 0.2947(2) 0.39487(16) 0.0473(8) Uani 1 1 d . . .
N12 N 0.26003(19) 0.5358(2) 0.13389(16) 0.0450(8) Uani 1 1 d . . .
N13 N 0.2826(2) 0.4619(2) 0.05990(17) 0.0528(9) Uani 1 1 d . . .
H13A H 0.2458 0.4804 0.0421 0.063 Uiso 1 1 calc R . .
H13B H 0.3095 0.4280 0.0452 0.063 Uiso 1 1 calc R . .
N14 N 0.36239(19) 0.4868(2) 0.19040(18) 0.0469(8) Uani 1 1 d . . .
N15 N 0.3361(3) 0.0407(3) 0.1641(2) 0.0678(13) Uani 1 1 d . . .
O1 O 0.09440(15) 0.43514(16) 0.22109(11) 0.0391(6) Uani 1 1 d . . .
O2 O 0.24113(16) 0.50182(16) 0.26527(13) 0.0441(6) Uani 1 1 d . . .
O4 O 0.5090(4) 0.0622(3) 0.2185(2) 0.0967(18) Uani 1 1 d . . .
O3 O 0.12311(16) 0.31134(16) 0.31294(12) 0.0416(6) Uani 1 1 d . . .
O9 O 0.8042(5) 0.1278(6) 0.0006(4) 0.152(3) Uani 1 1 d . . .
O10 O 0.7691(5) 0.2221(7) 0.0539(6) 0.208(7) Uani 1 1 d . . .
O11 O 0.6833(4) 0.1749(5) -0.0077(3) 0.124(2) Uani 1 1 d . . .
O12 O 0.7231(9) 0.1125(6) 0.0676(5) 0.196(6) Uani 1 1 d . . .
O13 O 0.0169(3) 0.0616(3) 0.4677(3) 0.0921(16) Uani 1 1 d . . .
Cl1 Cl 0.5000 0.0000 0.2500 0.0514(5) Uani 1 4 d S . .
Cl4 Cl 0.0000 0.0000 0.5000 0.0671(7) Uani 1 4 d S . .
Mn1 Mn 0.0000 0.5000 0.2500 0.0348(3) Uani 1 4 d S . .
Mn2 Mn 0.18564(3) 0.39281(3) 0.26448(2) 0.03878(16) Uani 1 1 d . . .
Mn3 Mn 0.28360(3) 0.57012(3) 0.20519(3) 0.04272(18) Uani 1 1 d . . .
O5 O 0.4710(3) 0.2697(3) 0.0585(3) 0.0993(17) Uani 1 1 d . . .
O6 O 0.4757(3) 0.1574(3) 0.01933(19) 0.0840(14) Uani 1 1 d . . .
O7 O 0.4499(3) 0.1647(4) 0.1107(2) 0.0914(16) Uani 1 1 d . . .
O8 O 0.3625(3) 0.2028(3) 0.0491(3) 0.0962(18) Uani 1 1 d . . .
Cl2 Cl 0.43793(8) 0.19511(10) 0.05872(6) 0.0703(4) Uani 1 1 d . . .
Cl3 Cl 0.74454(12) 0.16181(10) 0.02664(8) 0.0828(5) Uani 1 1 d . . .

loop_
_atom_site_aniso_label
_atom_site_aniso_U_11
_atom_site_aniso_U_22
_atom_site_aniso_U_33
_atom_site_aniso_U_23
_atom_site_aniso_U_13
_atom_site_aniso_U_12
C1 0.041(2) 0.081(3) 0.042(2) -0.006(2) 0.0006(17) 0.016(2)
C2 0.0367(18) 0.053(2) 0.0378(19) -0.0050(17) 0.0002(15) 0.0004(17)
C3 0.0339(18) 0.044(2) 0.0411(19) -0.0029(16) 0.0024(15) -0.0009(15)
C4 0.0349(18) 0.047(2) 0.049(2) -0.0023(18) 0.0053(16) 0.0035(16)
C5 0.0375(19) 0.0399(19) 0.057(3) 0.0009(18) 0.0064(18) 0.0030(15)
C6 0.044(2) 0.049(2) 0.070(3) -0.001(2) 0.007(2) 0.0033(18)
C7 0.041(2) 0.049(2) 0.081(4) 0.006(2) -0.001(2) 0.0073(18)
C8 0.053(3) 0.062(3) 0.074(3) 0.012(3) -0.011(3) 0.003(2)
C9 0.049(2) 0.064(3) 0.063(3) 0.001(2) -0.009(2) 0.003(2)
C10 0.054(2) 0.042(2) 0.047(2) -0.0011(18) -0.0027(18) -0.0061(18)
C11 0.052(4) 0.092(6) 0.039(3) 0.000 0.000 0.018(4)
C12 0.074(3) 0.063(3) 0.044(2) 0.000(2) 0.005(2) -0.023(2)
C13 0.102(5) 0.069(3) 0.041(2) -0.009(2) -0.005(3) -0.031(3)
C14 0.066(3) 0.054(3) 0.059(3) -0.002(2) -0.006(2) -0.013(2)
C15 0.045(2) 0.041(2) 0.050(2) 0.0009(18) -0.0081(18) -0.0062(16)
C16 0.0384(19) 0.046(2) 0.048(2) -0.0003(17) -0.0065(16) -0.0004(16)
C17 0.0357(19) 0.048(2) 0.054(2) -0.0027(18) -0.0008(17) -0.0037(17)
C18 0.0335(18) 0.043(2) 0.064(3) 0.0034(18) 0.0001(18) -0.0002(16)
C19 0.044(2) 0.047(2) 0.067(3) 0.004(2) 0.000(2) -0.0044(19)
C20 0.054(3) 0.051(3) 0.080(4) 0.005(3) 0.013(3) -0.008(2)
C21 0.064(3) 0.060(3) 0.057(3) 0.014(2) 0.010(2) -0.002(2)
C22 0.050(2) 0.059(3) 0.057(3) 0.004(2) 0.003(2) -0.005(2)
C23 0.046(2) 0.0385(19) 0.048(2) 0.0007(17) -0.0019(18) -0.0020(16)
C24 0.040(2) 0.044(2) 0.058(3) 0.0045(19) 0.0046(18) -0.0008(16)
C25 0.0371(19) 0.046(2) 0.058(3) 0.0065(19) 0.0032(18) 0.0016(17)
C26 0.042(2) 0.056(3) 0.062(3) -0.002(2) 0.008(2) 0.0105(19)
C27 0.044(2) 0.048(2) 0.080(4) 0.003(2) 0.006(2) 0.0054(19)
C28 0.0398(19) 0.050(2) 0.069(3) 0.008(2) -0.002(2) -0.0005(18)
C29 0.041(2) 0.052(2) 0.062(3) 0.003(2) -0.0029(19) -0.0042(18)
C31 0.117(7) 0.077(5) 0.113(7) 0.001(5) 0.007(6) 0.009(4)
C32 0.33(2) 0.182(14) 0.154(13) 0.093(12) 0.150(16) 0.149(16)
O14 0.075(3) 0.089(3) 0.058(2) -0.011(2) 0.004(2) 0.019(2)
N1 0.034(2) 0.040(2) 0.038(2) 0.000 0.000 -0.0013(19)
N2 0.0399(17) 0.057(2) 0.0391(18) -0.0069(16) -0.0042(14) 0.0063(16)
N3 0.0380(17) 0.0501(19) 0.0428(18) -0.0016(15) -0.0034(14) 0.0065(15)
N4 0.051(2) 0.057(2) 0.053(2) -0.0048(18) 0.0071(17) 0.0152(18)
N5 0.0435(18) 0.0473(18) 0.054(2) 0.0007(17) -0.0033(16) 0.0019(15)
N6 0.0454(17) 0.0365(16) 0.0395(17) -0.0010(13) -0.0016(14) -0.0045(14)
N7 0.053(2) 0.0449(19) 0.049(2) 0.0022(16) -0.0037(17) -0.0031(16)
N8 0.0464(19) 0.0385(17) 0.055(2) 0.0058(15) -0.0005(16) -0.0041(14)
N9 0.056(2) 0.058(2) 0.056(2) 0.0054(19) -0.0109(19) -0.0090(19)
N10 0.0352(16) 0.0449(18) 0.059(2) 0.0010(16) 0.0009(15) -0.0004(14)
N11 0.052(2) 0.0419(18) 0.048(2) -0.0044(15) 0.0033(16) -0.0044(15)
N12 0.0379(17) 0.0486(19) 0.0486(19) -0.0030(16) 0.0022(15) 0.0060(14)
N13 0.051(2) 0.058(2) 0.049(2) -0.0046(18) 0.0061(17) 0.0121(17)
N14 0.0344(16) 0.0432(18) 0.063(2) 0.0030(16) 0.0048(15) -0.0023(13)
N15 0.060(3) 0.060(3) 0.084(3) 0.006(2) 0.029(2) 0.013(2)
O1 0.0362(13) 0.0423(14) 0.0389(14) -0.0030(11) -0.0005(11) 0.0045(11)
O2 0.0420(14) 0.0448(15) 0.0456(15) -0.0018(13) -0.0031(13) -0.0047(12)
O4 0.143(5) 0.055(2) 0.092(4) 0.007(2) 0.022(3) 0.001(3)
O3 0.0400(14) 0.0398(14) 0.0450(15) -0.0036(12) -0.0008(12) 0.0003(11)
O9 0.133(6) 0.204(9) 0.119(6) -0.059(6) 0.029(5) 0.015(6)
O10 0.114(6) 0.207(10) 0.304(16) -0.175(12) 0.050(8) -0.037(6)
O11 0.122(5) 0.168(7) 0.083(4) 0.002(4) -0.021(4) 0.016(5)
O12 0.308(17) 0.148(8) 0.131(7) 0.052(7) 0.049(9) 0.074(9)
O13 0.076(3) 0.092(3) 0.108(4) 0.037(3) -0.008(3) -0.005(3)
Cl1 0.0483(6) 0.0483(6) 0.0577(13) 0.000 0.000 0.000
Cl4 0.0580(8) 0.0580(8) 0.0853(19) 0.000 0.000 0.000
Mn1 0.0355(3) 0.0355(3) 0.0335(6) 0.000 0.000 0.000
Mn2 0.0368(3) 0.0398(3) 0.0398(3) -0.0021(2) -0.0029(2) 0.0012(2)
Mn3 0.0369(3) 0.0413(3) 0.0500(4) 0.0026(3) -0.0010(3) 0.0001(2)
O5 0.098(4) 0.085(3) 0.115(5) -0.006(3) -0.005(3) 0.002(3)
O6 0.088(3) 0.104(4) 0.060(3) -0.013(2) 0.011(2) 0.032(3)
O7 0.084(3) 0.133(5) 0.058(3) 0.002(3) 0.001(2) -0.007(3)
O8 0.068(3) 0.110(4) 0.111(4) -0.048(3) -0.014(3) 0.027(3)
Cl2 0.0645(7) 0.0955(10) 0.0508(6) -0.0207(7) -0.0023(5) 0.0201(7)
Cl3 0.1018(12) 0.0746(9) 0.0721(9) -0.0130(8) -0.0046(9) 0.0016(8)

loop_
_atom_type_symbol
_atom_type_description
_atom_type_scat_dispersion_real
_atom_type_scat_dispersion_imag
_atom_type_scat_source
C C 0.0033 0.0016 'International Tables Vol C Tables 4.2.6.8 and 6.1.1.4'
H H 0.0000 0.0000 'International Tables Vol C Tables 4.2.6.8 and 6.1.1.4'
N N 0.0061 0.0033 'International Tables Vol C Tables 4.2.6.8 and 6.1.1.4'
O O 0.0106 0.0060 'International Tables Vol C Tables 4.2.6.8 and 6.1.1.4'
Cl Cl 0.1484 0.1585 'International Tables Vol C Tables 4.2.6.8 and 6.1.1.4'
Mn Mn 0.3368 0.7283 'International Tables Vol C Tables 4.2.6.8 and 6.1.1.4'

loop_
_geom_angle_atom_site_label_1
_geom_angle_atom_site_label_2
_geom_angle_atom_site_label_3
_geom_angle
_geom_angle_site_symmetry_1
_geom_angle_site_symmetry_3
_geom_angle_publ_flag
C2 C1 C11 118.9(5) . . ?
C2 C1 H1 120.6 . . ?
C11 C1 H1 120.6 . . ?
N1 C2 C1 122.1(4) . . ?
N1 C2 C3 112.9(4) . . ?
C1 C2 C3 124.9(4) . . ?
N2 C3 O1 127.1(4) . . ?
N2 C3 C2 116.7(4) . . ?
O1 C3 C2 116.2(4) . . ?
N3 C4 N4 123.9(4) . . ?
N3 C4 C5 113.5(4) . . ?
N4 C4 C5 122.6(4) . . ?
N5 C5 C6 122.2(5) . . ?
N5 C5 C4 114.5(4) . . ?
C6 C5 C4 123.2(5) . . ?
C7 C6 C5 119.4(5) . . ?
C7 C6 H6 120.3 . . ?
C5 C6 H6 120.3 . . ?
C6 C7 C8 118.9(5) . . ?
C6 C7 H7 120.5 . . ?
C8 C7 H7 120.5 . . ?
C7 C8 C9 117.9(5) . . ?
C7 C8 H8 121.0 . . ?
C9 C8 H8 121.0 . . ?
N5 C9 C8 124.6(6) . . ?
N5 C9 H9 117.7 . . ?
C8 C9 H9 117.7 . . ?
N6 C10 C12 121.3(4) . . ?
N6 C10 C23 113.4(4) . . ?
C12 C10 C23 125.3(5) . . ?
C1 C11 C1 119.0(7) . 2_565 ?
C1 C11 H11 120.5 . . ?
C1 C11 H11 120.5 2_565 . ?
C10 C12 C13 118.1(5) . . ?
C10 C12 H12 120.9 . . ?
C13 C12 H12 120.9 . . ?
C14 C13 C12 120.5(5) . . ?
C14 C13 H13 119.8 . . ?
C12 C13 H13 119.8 . . ?
C13 C14 C15 118.7(5) . . ?
C13 C14 H14 120.6 . . ?
C15 C14 H14 120.7 . . ?
N6 C15 C14 121.3(4) . . ?
N6 C15 C16 112.9(4) . . ?
C14 C15 C16 125.8(4) . . ?
N7 C16 O2 124.8(4) . . ?
N7 C16 C15 117.4(4) . . ?
O2 C16 C15 117.7(4) . . ?
N9 C17 N8 124.2(5) . . ?
N9 C17 C18 122.5(4) . . ?
N8 C17 C18 113.3(4) . . ?
N10 C18 C19 122.5(5) . . ?
N10 C18 C17 113.7(4) . . ?
C19 C18 C17 123.8(5) . . ?
C18 C19 C20 118.0(5) . . ?
C18 C19 H19 121.0 . . ?
C20 C19 H19 121.0 . . ?
C21 C20 C19 119.1(5) . . ?
C21 C20 H20 120.4 . . ?
C19 C20 H20 120.4 . . ?
C20 C21 C22 119.8(5) . . ?
C20 C21 H21 120.1 . . ?
C22 C21 H21 120.1 . . ?
N10 C22 C21 120.9(5) . . ?
N10 C22 H22 119.5 . . ?
C21 C22 H22 119.5 . . ?
N11 C23 O3 124.5(4) . . ?
N11 C23 C10 118.6(4) . . ?
O3 C23 C10 116.9(4) . . ?
N13 C24 N12 124.3(4) . . ?
N13 C24 C25 123.2(4) . . ?
N12 C24 C25 112.5(4) . . ?
N14 C25 C26 122.0(4) . . ?
N14 C25 C24 113.1(4) . . ?
C26 C25 C24 124.9(5) . . ?
C25 C26 C27 118.4(5) . . ?
C25 C26 H26 120.8 . . ?
C27 C26 H26 120.8 . . ?
C28 C27 C26 120.1(5) . . ?
C28 C27 H27 120.0 . . ?
C26 C27 H27 120.0 . . ?
C27 C28 C29 118.3(5) . . ?
C27 C28 H28 120.9 . . ?
C29 C28 H28 120.9 . . ?
N14 C29 C28 121.5(5) . . ?
N14 C29 H29 119.3 . . ?
C28 C29 H29 119.3 . . ?
N15 C31 C32 173.0(10) . . ?
C31 C32 H32A 109.7 . . ?
C31 C32 H32B 109.5 . . ?
H32A C32 H32B 109.5 . . ?
C31 C32 H32C 109.2 . . ?
H32A C32 H32C 109.5 . . ?
H32B C32 H32C 109.5 . . ?
C2 N1 C2 119.1(5) . 2_565 ?
C2 N1 Mn1 120.5(3) . . ?
C2 N1 Mn1 120.5(3) 2_565 . ?
C3 N2 N3 108.9(4) . . ?
C4 N3 N2 116.5(4) . . ?
C4 N3 Mn2 125.3(3) . . ?
N2 N3 Mn2 118.1(3) . . ?
C4 N4 H4A 120.0 . . ?
C4 N4 H4B 120.0 . . ?
H4A N4 H4B 120.0 . . ?
C9 N5 C5 116.9(4) . . ?
C9 N5 Mn2 127.6(4) . . ?
C5 N5 Mn2 115.4(3) . . ?
C10 N6 C15 120.0(4) . . ?
C10 N6 Mn2 119.8(3) . . ?
C15 N6 Mn2 120.1(3) . . ?
C16 N7 N8 107.9(4) . . ?
C17 N8 N7 115.9(4) . . ?
C17 N8 Mn3 122.8(3) . . ?
N7 N8 Mn3 121.3(3) . . ?
C17 N9 H9A 120.0 . . ?
C17 N9 H9B 120.0 . . ?
H9A N9 H9B 120.0 . . ?
C18 N10 C22 119.6(4) . . ?
C18 N10 Mn3 114.5(3) . . ?
C22 N10 Mn3 125.5(3) . . ?
C23 N11 N12 108.0(4) . 7_455 ?
C24 N12 N11 116.7(4) . 8 ?
C24 N12 Mn3 123.5(3) . . ?
N11 N12 Mn3 119.6(3) 8 . ?
C24 N13 H13A 120.0 . . ?
C24 N13 H13B 120.0 . . ?
H13A N13 H13B 120.0 . . ?
C29 N14 C25 119.5(4) . . ?
C29 N14 Mn3 125.6(4) . . ?
C25 N14 Mn3 114.7(3) . . ?
C3 O1 Mn2 110.8(2) . . ?
C3 O1 Mn1 119.0(3) . . ?
Mn2 O1 Mn1 129.95(13) . . ?
C16 O2 Mn3 110.4(3) . . ?
C16 O2 Mn2 115.3(3) . . ?
Mn3 O2 Mn2 133.94(16) . . ?
C23 O3 Mn3 110.2(3) . 7_455 ?
C23 O3 Mn2 115.7(3) . . ?
Mn3 O3 Mn2 133.97(15) 7_455 . ?
O4 Cl1 O4 108.4(2) 7 2_655 ?
O4 Cl1 O4 111.7(5) 7 8_545 ?
O4 Cl1 O4 108.4(2) 2_655 8_545 ?
O4 Cl1 O4 108.4(2) 7 . ?
O4 Cl1 O4 111.7(5) 2_655 . ?
O4 Cl1 O4 108.4(2) 8_545 . ?
O13 Cl4 O13 108.6(3) 3_556 . ?
O13 Cl4 O13 108.6(3) 3_556 2 ?
O13 Cl4 O13 111.2(6) . 2 ?
O13 Cl4 O13 111.2(6) 3_556 4_556 ?
O13 Cl4 O13 108.6(3) . 4_556 ?
O13 Cl4 O13 108.6(3) 2 4_556 ?
N1 Mn1 N1 180.0 7_455 . ?
N1 Mn1 O1 71.12(7) 7_455 7_455 ?
N1 Mn1 O1 108.88(7) . 7_455 ?
N1 Mn1 O1 71.12(7) 7_455 8 ?
N1 Mn1 O1 108.88(7) . 8 ?
O1 Mn1 O1 142.23(15) 7_455 8 ?
N1 Mn1 O1 108.88(7) 7_455 . ?
N1 Mn1 O1 71.12(7) . . ?
O1 Mn1 O1 96.01(4) 7_455 . ?
O1 Mn1 O1 96.01(5) 8 . ?
N1 Mn1 O1 108.88(7) 7_455 2_565 ?
N1 Mn1 O1 71.12(7) . 2_565 ?
O1 Mn1 O1 96.01(5) 7_455 2_565 ?
O1 Mn1 O1 96.01(4) 8 2_565 ?
O1 Mn1 O1 142.23(15) . 2_565 ?
N3 Mn2 O1 73.91(12) . . ?
N3 Mn2 N6 172.16(14) . . ?
O1 Mn2 N6 113.10(13) . . ?
N3 Mn2 O3 110.33(13) . . ?
O1 Mn2 O3 96.48(11) . . ?
N6 Mn2 O3 73.13(12) . . ?
N3 Mn2 O2 104.22(14) . . ?
O1 Mn2 O2 92.06(11) . . ?
N6 Mn2 O2 72.71(12) . . ?
O3 Mn2 O2 145.44(12) . . ?
N3 Mn2 N5 71.09(15) . . ?
O1 Mn2 N5 144.70(14) . . ?
N6 Mn2 N5 102.13(15) . . ?
O3 Mn2 N5 91.30(13) . . ?
O2 Mn2 N5 100.78(13) . . ?
N12 Mn3 N8 172.23(17) . . ?
N12 Mn3 O3 76.22(14) . 8 ?
N8 Mn3 O3 104.76(14) . 8 ?
N12 Mn3 O2 112.06(15) . . ?
N8 Mn3 O2 75.59(14) . . ?
O3 Mn3 O2 97.15(12) 8 . ?
N12 Mn3 N14 76.11(16) . . ?
N8 Mn3 N14 103.58(16) . . ?
O3 Mn3 N14 151.49(15) 8 . ?
O2 Mn3 N14 86.94(14) . . ?
N12 Mn3 N10 96.72(17) . . ?
N8 Mn3 N10 75.64(16) . . ?
O3 Mn3 N10 89.78(13) 8 . ?
O2 Mn3 N10 151.23(15) . . ?
N14 Mn3 N10 100.14(14) . . ?
O6 Cl2 O8 114.9(3) . . ?
O6 Cl2 O7 111.6(3) . . ?
O8 Cl2 O7 110.1(4) . . ?
O6 Cl2 O5 104.5(4) . . ?
O8 Cl2 O5 107.7(4) . . ?
O7 Cl2 O5 107.4(4) . . ?
O10 Cl3 O9 109.1(6) . . ?
O10 Cl3 O12 104.5(10) . . ?
O9 Cl3 O12 105.2(7) . . ?
O10 Cl3 O11 114.6(7) . . ?
O9 Cl3 O11 114.0(6) . . ?
O12 Cl3 O11 108.5(8) . . ?

loop_
_geom_bond_atom_site_label_1
_geom_bond_atom_site_label_2
_geom_bond_distance
_geom_bond_site_symmetry_2
_geom_bond_publ_flag
C1 C2 1.376(7) . ?
C1 C11 1.386(6) . ?
C1 H1 0.9500 . ?
C2 N1 1.340(5) . ?
C2 C3 1.484(6) . ?
C3 N2 1.303(6) . ?
C3 O1 1.316(5) . ?
C4 N3 1.302(6) . ?
C4 N4 1.328(6) . ?
C4 C5 1.497(7) . ?
C5 N5 1.355(7) . ?
C5 C6 1.387(6) . ?
C6 C7 1.375(8) . ?
C6 H6 0.9500 . ?
C7 C8 1.395(10) . ?
C7 H7 0.9500 . ?
C8 C9 1.369(8) . ?
C8 H8 0.9500 . ?
C9 N5 1.341(7) . ?
C9 H9 0.9500 . ?
C10 N6 1.335(6) . ?
C10 C12 1.383(7) . ?
C10 C23 1.495(6) . ?
C11 C1 1.386(6) 2_565 ?
C11 H11 0.9500 . ?
C12 C13 1.397(7) . ?
C12 H12 0.9500 . ?
C13 C14 1.359(8) . ?
C13 H13 0.9500 . ?
C14 C15 1.380(7) . ?
C14 H14 0.9500 . ?
C15 N6 1.354(6) . ?
C15 C16 1.478(7) . ?
C16 N7 1.293(6) . ?
C16 O2 1.315(6) . ?
C17 N9 1.306(7) . ?
C17 N8 1.337(6) . ?
C17 C18 1.460(7) . ?
C18 N10 1.340(6) . ?
C18 C19 1.380(7) . ?
C19 C20 1.402(9) . ?
C19 H19 0.9500 . ?
C20 C21 1.373(9) . ?
C20 H20 0.9500 . ?
C21 C22 1.386(8) . ?
C21 H21 0.9500 . ?
C22 N10 1.345(7) . ?
C22 H22 0.9500 . ?
C23 N11 1.291(6) . ?
C23 O3 1.303(6) . ?
C24 N13 1.322(7) . ?
C24 N12 1.318(6) . ?
C24 C25 1.492(6) . ?
C25 N14 1.345(7) . ?
C25 C26 1.384(6) . ?
C26 C27 1.384(8) . ?
C26 H26 0.9500 . ?
C27 C28 1.374(9) . ?
C27 H27 0.9500 . ?
C28 C29 1.410(7) . ?
C28 H28 0.9500 . ?
C29 N14 1.332(6) . ?
C29 H29 0.9500 . ?
C31 N15 1.177(12) . ?
C31 C32 1.452(16) . ?
C32 H32A 0.9801 . ?
C32 H32B 0.9801 . ?
C32 H32C 0.9801 . ?
N1 C2 1.340(5) 2_565 ?
N1 Mn1 2.219(5) . ?
N2 N3 1.395(5) . ?
N3 Mn2 2.115(4) . ?
N4 H4A 0.8800 . ?
N4 H4B 0.8800 . ?
N5 Mn2 2.312(4) . ?
N6 Mn2 2.159(4) . ?
N7 N8 1.407(6) . ?
N8 Mn3 1.946(4) . ?
N9 H9A 0.8800 . ?
N9 H9B 0.8800 . ?
N10 Mn3 2.168(4) . ?
N11 N12 1.385(5) 7_455 ?
N12 N11 1.385(5) 8 ?
N12 Mn3 1.941(4) . ?
N13 H13A 0.8800 . ?
N13 H13B 0.8800 . ?
N14 Mn3 2.147(4) . ?
O1 Mn2 2.149(3) . ?
O1 Mn1 2.233(3) . ?
O2 Mn3 2.111(3) . ?
O2 Mn2 2.256(3) . ?
O4 Cl1 1.401(5) . ?
O3 Mn3 2.056(3) 7_455 ?
O3 Mn2 2.248(3) . ?
O9 Cl3 1.425(8) . ?
O10 Cl3 1.380(8) . ?
O11 Cl3 1.438(7) . ?
O12 Cl3 1.425(10) . ?
O13 Cl4 1.429(5) . ?
Cl1 O4 1.401(5) 7 ?
Cl1 O4 1.401(5) 2_655 ?
Cl1 O4 1.401(5) 8_545 ?
Cl4 O13 1.429(5) 3_556 ?
Cl4 O13 1.429(5) 2 ?
Cl4 O13 1.429(5) 4_556 ?
Mn1 N1 2.219(5) 7_455 ?
Mn1 O1 2.233(3) 7_455 ?
Mn1 O1 2.233(3) 8 ?
Mn1 O1 2.233(3) 2_565 ?
Mn3 O3 2.056(3) 8 ?
O5 Cl2 1.505(6) . ?
O6 Cl2 1.393(4) . ?
O7 Cl2 1.433(6) . ?
O8 Cl2 1.420(5) . ?
